data_4071810
loop_
_publ_author_name
'Jim\'enez, M. Victoria'
'Rangel-Salas, I. Idalia'
'Lahoz, Fernando J.'
'Oro, Luis A.'

_publ_section_title
;
 C&#x2212;C Formation and C&#x2212;O Cleavage Reactions on Hemilabile
 Arene&#x2212;Phosphine Ligands in Route to \h5-Cyclohexadienyl Iridium
 Compounds&#x00A7;
;
_journal_issue 16
_journal_name_full Organometallics
_journal_page_first 4229
_journal_paper_doi 10.1021/om800402n
_journal_volume 27
_journal_year 2008
_chemical_formula_moiety 'C21 H36 Ir O2 P'
_chemical_formula_sum 'C21 H36 Ir O2 P'
_chemical_formula_weight 543.67
_chemical_name_systematic
; 
 ? 
;
_space_group_IT_number 14
_symmetry_cell_setting monoclinic
_symmetry_space_group_name_Hall '-P 2yn'
_symmetry_space_group_name_H-M 'P 1 21/n 1'
_atom_sites_solution_hydrogens geom
_atom_sites_solution_primary direct
_atom_sites_solution_secondary difmap
_audit_creation_method SHELXL-97
_cell_angle_alpha 90.00
_cell_angle_beta 105.4520(10)
_cell_angle_gamma 90.00
_cell_formula_units_Z 4
_cell_length_a 13.1600(8)
_cell_length_b 8.4206(5)
_cell_length_c 19.5860(12)
_cell_measurement_reflns_used 5539
_cell_measurement_temperature 100(2)
_cell_measurement_theta_max 23.7
_cell_measurement_theta_min 2.9
_cell_volume 2092.0(2)
_computing_cell_refinement 'SAINT+ v. 6.01 (Bruker AXS, 2000)'
_computing_data_collection 'SMART v. 5.611 (Bruker AXS, 2000)'
_computing_data_reduction 'SAINT+ v. 6.01 (Bruker AXS, 2000)'
_computing_molecular_graphics 'XP program, SHELXTL v6.10, Bruker, 2000'
_computing_publication_material 'XCIF program, SHELXTL v6.10, Bruker AXS'
_computing_structure_refinement 'SHELXL-97 (Sheldrick, 1997)'
_computing_structure_solution 'SHELXS-97 (Sheldrick, 1990)'
_diffrn_ambient_temperature 100(2)
_diffrn_detector_area_resol_mean 8.26
_diffrn_measured_fraction_theta_full 0.989
_diffrn_measured_fraction_theta_max 0.915
_diffrn_measurement_device_type 'Bruker SMART APEX CCD system'
_diffrn_measurement_method '\w rotations with narrow frames'
_diffrn_radiation_monochromator graphite
_diffrn_radiation_source 'fine-focus sealed tube'
_diffrn_radiation_type MoK\a
_diffrn_radiation_wavelength 0.71073
_diffrn_reflns_av_R_equivalents 0.0339
_diffrn_reflns_av_sigmaI/netI 0.0401
_diffrn_reflns_limit_h_max 13
_diffrn_reflns_limit_h_min -17
_diffrn_reflns_limit_k_max 10
_diffrn_reflns_limit_k_min -11
_diffrn_reflns_limit_l_max 26
_diffrn_reflns_limit_l_min -25
_diffrn_reflns_number 13531
_diffrn_reflns_theta_full 27.50
_diffrn_reflns_theta_max 28.70
_diffrn_reflns_theta_min 1.68
_diffrn_standards_decay_% 'no decay'
_exptl_absorpt_coefficient_mu 6.470
_exptl_absorpt_correction_T_max 0.775
_exptl_absorpt_correction_T_min 0.262
_exptl_absorpt_correction_type multi-scan
_exptl_absorpt_process_details
; SADABS: Area-Detector Absorption Correction. (1996)  Bruker-AXS 
  within SAINT+ package, v. 6.01.
;
_exptl_crystal_colour orange
_exptl_crystal_density_diffrn 1.726
_exptl_crystal_density_method 'not measured'
_exptl_crystal_description plate
_exptl_crystal_F_000 1080
_exptl_crystal_size_max 0.252
_exptl_crystal_size_mid 0.247
_exptl_crystal_size_min 0.041
_refine_diff_density_max 2.164
_refine_diff_density_min -0.860
_refine_diff_density_rms 0.148
_refine_ls_extinction_method none
_refine_ls_goodness_of_fit_ref 1.048
_refine_ls_hydrogen_treatment mixed
_refine_ls_matrix_type full
_refine_ls_number_parameters 370
_refine_ls_number_reflns 4946
_refine_ls_number_restraints 0
_refine_ls_restrained_S_all 1.048
_refine_ls_R_factor_all 0.0350
_refine_ls_R_factor_gt 0.0301
_refine_ls_shift/su_max 0.007
_refine_ls_shift/su_mean 0.000
_refine_ls_structure_factor_coef Fsqd
_refine_ls_weighting_details 'calc w=1/[\s^2^(Fo^2^)+(0.0324P)^2^+2.6377P] where P=(Fo^2^+2Fc^2^)/3'
_refine_ls_weighting_scheme calc
_refine_ls_wR_factor_gt 0.0684
_refine_ls_wR_factor_ref 0.0706
_reflns_number_gt 4427
_reflns_number_total 4946
_reflns_threshold_expression >2sigma(I)
_cod_data_source_file om800402n-file003.cif
_cod_data_source_block comp_4
_cod_original_sg_symbol_H-M P21/n
_cod_database_code 4071810

loop_
_symmetry_equiv_pos_as_xyz
'x, y, z'
'-x+1/2, y+1/2, -z+1/2'
'-x, -y, -z'
'x-1/2, -y-1/2, z-1/2'

loop_
_atom_site_label
_atom_site_type_symbol
_atom_site_fract_x
_atom_site_fract_y
_atom_site_fract_z
_atom_site_U_iso_or_equiv
_atom_site_adp_type
_atom_site_occupancy
_atom_site_symmetry_multiplicity
_atom_site_calc_flag
Ir1 Ir 0.542711(11) 0.380977(17) 0.229176(7) 0.01591(6) Uani 1 1 d
P1 P 0.40430(8) 0.24135(11) 0.15564(5) 0.01446(19) Uani 1 1 d
O1 O 0.3599(2) 0.3477(3) 0.31311(16) 0.0228(6) Uani 1 1 d
O2 O 0.5152(3) 0.8779(4) 0.39734(18) 0.0350(8) Uani 1 1 d
C1 C 0.4646(3) 0.3887(4) 0.3185(2) 0.0186(8) Uani 1 1 d
C2 C 0.4849(3) 0.5453(5) 0.3046(2) 0.0176(8) Uani 1 1 d
H2 H 0.430(4) 0.608(5) 0.291(3) 0.026(13) Uiso 1 1 d
C3 C 0.5962(3) 0.6102(5) 0.3363(2) 0.0194(8) Uani 1 1 d
H3 H 0.605(3) 0.702(5) 0.310(2) 0.017(11) Uiso 1 1 d
C4 C 0.6621(3) 0.4829(5) 0.3154(2) 0.0228(9) Uani 1 1 d
H4 H 0.725(3) 0.511(4) 0.307(2) 0.007(9) Uiso 1 1 d
C5 C 0.6490(3) 0.3220(6) 0.3337(2) 0.0256(9) Uani 1 1 d
H5 H 0.707(3) 0.245(5) 0.342(2) 0.021(12) Uiso 1 1 d
C6 C 0.5472(3) 0.2713(5) 0.3360(2) 0.0224(9) Uani 1 1 d
H6 H 0.537(4) 0.176(6) 0.347(3) 0.025(12) Uiso 1 1 d
C7 C 0.6227(4) 0.6450(5) 0.4159(2) 0.0236(9) Uani 1 1 d
H7A H 0.619(4) 0.544(6) 0.442(3) 0.032(14) Uiso 1 1 d
H7B H 0.691(3) 0.671(5) 0.435(2) 0.011(10) Uiso 1 1 d
C8 C 0.5609(3) 0.7764(5) 0.4383(2) 0.0225(8) Uani 1 1 d
C9 C 0.5589(4) 0.7736(6) 0.5149(2) 0.0265(9) Uani 1 1 d
H9A H 0.512(4) 0.710(7) 0.518(3) 0.035(15) Uiso 1 1 d
H9B H 0.527(4) 0.867(6) 0.525(3) 0.031(14) Uiso 1 1 d
H9C H 0.626(4) 0.733(6) 0.551(2) 0.029(13) Uiso 1 1 d
C10 C 0.6446(4) 0.3784(6) 0.1626(3) 0.0292(10) Uani 1 1 d
H10A H 0.627(4) 0.305(6) 0.118(2) 0.026(12) Uiso 1 1 d
H10B H 0.712(5) 0.364(6) 0.181(3) 0.035(15) Uiso 1 1 d
C11 C 0.5914(4) 0.5287(6) 0.1577(2) 0.0265(9) Uani 1 1 d
H11A H 0.534(4) 0.546(5) 0.116(2) 0.020(11) Uiso 1 1 d
H11B H 0.622(5) 0.620(6) 0.174(3) 0.048(18) Uiso 1 1 d
C12 C 0.2940(3) 0.2178(5) 0.1972(2) 0.0188(8) Uani 1 1 d
H12A H 0.249(3) 0.306(5) 0.186(2) 0.015(10) Uiso 1 1 d
H12B H 0.253(3) 0.131(5) 0.178(2) 0.013(11) Uiso 1 1 d
C13 C 0.3205(3) 0.2029(5) 0.2777(2) 0.0214(8) Uani 1 1 d
H13A H 0.364(4) 0.126(5) 0.294(3) 0.023(13) Uiso 1 1 d
H13B H 0.256(4) 0.186(5) 0.294(2) 0.018(11) Uiso 1 1 d
C14 C 0.3297(3) 0.3384(5) 0.0692(2) 0.0177(8) Uani 1 1 d
C15 C 0.3135(4) 0.5126(5) 0.0873(2) 0.0236(9) Uani 1 1 d
H15A H 0.383(4) 0.557(5) 0.114(2) 0.016(11) Uiso 1 1 d
H15B H 0.257(4) 0.528(6) 0.114(3) 0.036(14) Uiso 1 1 d
H15C H 0.287(4) 0.571(6) 0.044(3) 0.026(12) Uiso 1 1 d
C16 C 0.3964(4) 0.3336(6) 0.0159(2) 0.0258(9) Uani 1 1 d
H16A H 0.466(4) 0.363(5) 0.037(2) 0.017(11) Uiso 1 1 d
H16B H 0.396(4) 0.210(6) -0.002(2) 0.031(13) Uiso 1 1 d
H16C H 0.366(4) 0.401(6) -0.024(3) 0.037(15) Uiso 1 1 d
C17 C 0.2201(4) 0.2711(6) 0.0339(3) 0.0255(9) Uani 1 1 d
H17A H 0.223(3) 0.181(6) 0.014(2) 0.015(11) Uiso 1 1 d
H17B H 0.176(4) 0.275(6) 0.061(3) 0.040(15) Uiso 1 1 d
H17C H 0.184(4) 0.328(6) -0.005(3) 0.035(14) Uiso 1 1 d
C18 C 0.4341(3) 0.0267(5) 0.1360(2) 0.0222(8) Uani 1 1 d
C19 C 0.5367(4) 0.0168(6) 0.1152(3) 0.0312(11) Uani 1 1 d
H19A H 0.590(4) 0.055(6) 0.152(3) 0.031(13) Uiso 1 1 d
H19B H 0.536(4) 0.064(6) 0.068(3) 0.024(12) Uiso 1 1 d
H19C H 0.553(5) -0.074(8) 0.114(4) 0.06(2) Uiso 1 1 d
C20 C 0.3458(4) -0.0553(6) 0.0794(3) 0.0326(11) Uani 1 1 d
H20A H 0.344(4) -0.011(6) 0.029(3) 0.031(13) Uiso 1 1 d
H20B H 0.371(4) -0.146(6) 0.080(3) 0.036(15) Uiso 1 1 d
H20C H 0.279(5) -0.041(7) 0.092(3) 0.049(17) Uiso 1 1 d
C21 C 0.4482(4) -0.0680(6) 0.2060(3) 0.0315(10) Uani 1 1 d
H21A H 0.512(4) -0.013(7) 0.241(3) 0.046(16) Uiso 1 1 d
H21B H 0.382(4) -0.078(6) 0.221(3) 0.032(14) Uiso 1 1 d
H21C H 0.472(4) -0.181(6) 0.198(3) 0.044(15) Uiso 1 1 d

loop_
_atom_site_aniso_label
_atom_site_aniso_U_11
_atom_site_aniso_U_22
_atom_site_aniso_U_33
_atom_site_aniso_U_23
_atom_site_aniso_U_13
_atom_site_aniso_U_12
Ir1 0.01573(9) 0.01926(9) 0.01316(9) -0.00163(6) 0.00457(6) -0.00040(5)
P1 0.0189(5) 0.0139(5) 0.0111(4) 0.0001(4) 0.0050(4) 0.0000(4)
O1 0.0243(15) 0.0243(15) 0.0227(15) 0.0021(12) 0.0113(13) -0.0029(12)
O2 0.056(2) 0.0256(17) 0.0237(17) 0.0041(13) 0.0116(16) 0.0104(15)
C1 0.026(2) 0.021(2) 0.0121(18) -0.0047(15) 0.0104(16) -0.0008(15)
C2 0.0179(18) 0.022(2) 0.0130(18) 0.0026(15) 0.0034(15) 0.0029(15)
C3 0.0209(19) 0.024(2) 0.0127(18) -0.0023(16) 0.0037(16) -0.0008(16)
C4 0.0145(18) 0.033(2) 0.019(2) -0.0041(18) 0.0022(16) -0.0009(16)
C5 0.023(2) 0.033(2) 0.016(2) -0.0035(18) -0.0021(17) 0.0108(18)
C6 0.027(2) 0.022(2) 0.017(2) 0.0041(17) 0.0033(17) 0.0070(17)
C7 0.025(2) 0.028(2) 0.016(2) -0.0042(17) 0.0019(17) -0.0013(17)
C8 0.025(2) 0.023(2) 0.018(2) -0.0028(17) 0.0024(17) -0.0051(16)
C9 0.028(2) 0.033(3) 0.018(2) 0.0004(19) 0.0051(19) 0.005(2)
C10 0.025(2) 0.040(3) 0.028(2) -0.006(2) 0.017(2) -0.0043(19)
C11 0.029(2) 0.032(2) 0.022(2) -0.0048(19) 0.0147(19) -0.0097(19)
C12 0.0193(19) 0.021(2) 0.0170(19) 0.0001(16) 0.0068(16) -0.0036(17)
C13 0.025(2) 0.021(2) 0.020(2) 0.0035(17) 0.0087(18) -0.0045(17)
C14 0.0218(19) 0.0180(19) 0.0129(18) -0.0007(15) 0.0041(15) 0.0003(15)
C15 0.031(2) 0.019(2) 0.017(2) 0.0001(17) 0.0019(18) 0.0026(17)
C16 0.035(3) 0.029(2) 0.015(2) 0.0001(18) 0.0098(19) -0.0014(19)
C17 0.026(2) 0.028(2) 0.019(2) -0.0024(19) -0.0003(19) 0.0013(18)
C18 0.029(2) 0.0168(19) 0.020(2) 0.0002(16) 0.0060(18) 0.0012(16)
C19 0.034(3) 0.028(3) 0.032(3) -0.005(2) 0.009(2) 0.012(2)
C20 0.044(3) 0.019(2) 0.031(3) -0.008(2) 0.002(2) -0.002(2)
C21 0.046(3) 0.020(2) 0.026(2) 0.0031(19) 0.005(2) 0.004(2)

loop_
_atom_type_symbol
_atom_type_description
_atom_type_scat_dispersion_real
_atom_type_scat_dispersion_imag
_atom_type_scat_source
C C 0.0033 0.0016 'International Tables Vol C Tables 4.2.6.8 and 6.1.1.4'
H H 0.0000 0.0000 'International Tables Vol C Tables 4.2.6.8 and 6.1.1.4'
O O 0.0106 0.0060 'International Tables Vol C Tables 4.2.6.8 and 6.1.1.4'
P P 0.1023 0.0942 'International Tables Vol C Tables 4.2.6.8 and 6.1.1.4'
Ir Ir -1.4442 7.9887 'International Tables Vol C Tables 4.2.6.8 and 6.1.1.4'

loop_
_geom_angle_atom_site_label_1
_geom_angle_atom_site_label_2
_geom_angle_atom_site_label_3
_geom_angle
C11 Ir1 C10 40.00(18)
C11 Ir1 C4 89.90(18)
C10 Ir1 C4 92.16(18)
C11 Ir1 C5 121.46(19)
C10 Ir1 C5 102.79(19)
C4 Ir1 C5 38.08(17)
C11 Ir1 C1 141.72(16)
C10 Ir1 C1 168.14(18)
C4 Ir1 C1 76.59(16)
C5 Ir1 C1 66.02(16)
C11 Ir1 C6 156.62(18)
C10 Ir1 C6 134.51(18)
C4 Ir1 C6 66.78(16)
C5 Ir1 C6 36.87(16)
C1 Ir1 C6 37.14(14)
C11 Ir1 C2 106.54(17)
C10 Ir1 C2 141.21(17)
C4 Ir1 C2 63.46(15)
C5 Ir1 C2 77.02(15)
C1 Ir1 C2 35.47(13)
C6 Ir1 C2 65.47(14)
C11 Ir1 P1 102.44(13)
C10 Ir1 P1 97.75(14)
C4 Ir1 P1 167.64(12)
C5 Ir1 P1 131.38(13)
C1 Ir1 P1 92.96(11)
C6 Ir1 P1 100.90(12)
C2 Ir1 P1 111.41(10)
C12 P1 C14 99.13(18)
C12 P1 C18 102.36(19)
C14 P1 C18 108.19(18)
C12 P1 Ir1 111.01(14)
C14 P1 Ir1 117.97(13)
C18 P1 Ir1 115.81(13)
C1 O1 C13 118.0(3)
C2 C1 O1 117.2(4)
C2 C1 C6 121.8(4)
O1 C1 C6 121.0(4)
C2 C1 Ir1 74.0(2)
O1 C1 Ir1 125.4(3)
C6 C1 Ir1 72.2(2)
C1 C2 C3 118.2(4)
C1 C2 Ir1 70.6(2)
C3 C2 Ir1 91.8(2)
C1 C2 H2 116(3)
C3 C2 H2 122(3)
Ir1 C2 H2 124(3)
C4 C3 C2 101.2(3)
C4 C3 C7 114.9(3)
C2 C3 C7 114.5(4)
C4 C3 H3 106(3)
C2 C3 H3 108(3)
C7 C3 H3 112(3)
C5 C4 C3 119.5(4)
C5 C4 Ir1 72.9(2)
C3 C4 Ir1 98.3(2)
C5 C4 H4 118(2)
C3 C4 H4 119(2)
Ir1 C4 H4 118(2)
C6 C5 C4 118.3(4)
C6 C5 Ir1 74.1(2)
C4 C5 Ir1 69.0(2)
C6 C5 H5 119(3)
C4 C5 H5 122(3)
Ir1 C5 H5 125(3)
C5 C6 C1 116.4(4)
C5 C6 Ir1 69.0(2)
C1 C6 Ir1 70.7(2)
C5 C6 H6 121(3)
C1 C6 H6 123(3)
Ir1 C6 H6 130(3)
C8 C7 C3 116.3(4)
C8 C7 H7A 112(3)
C3 C7 H7A 109(3)
C8 C7 H7B 105(3)
C3 C7 H7B 113(3)
H7A C7 H7B 100(4)
O2 C8 C7 122.3(4)
O2 C8 C9 122.1(4)
C7 C8 C9 115.6(4)
C8 C9 H9A 107(4)
C8 C9 H9B 109(3)
H9A C9 H9B 98(5)
C8 C9 H9C 117(3)
H9A C9 H9C 105(4)
H9B C9 H9C 119(4)
C11 C10 Ir1 69.7(2)
C11 C10 H10A 118(3)
Ir1 C10 H10A 119(3)
C11 C10 H10B 125(3)
Ir1 C10 H10B 119(4)
H10A C10 H10B 104(4)
C10 C11 Ir1 70.3(3)
C10 C11 H11A 117(3)
Ir1 C11 H11A 110(3)
C10 C11 H11B 125(4)
Ir1 C11 H11B 117(4)
H11A C11 H11B 111(5)
C13 C12 P1 118.2(3)
C13 C12 H12A 105(3)
P1 C12 H12A 109(3)
C13 C12 H12B 107(3)
P1 C12 H12B 111(3)
H12A C12 H12B 106(3)
O1 C13 C12 112.6(3)
O1 C13 H13A 110(3)
C12 C13 H13A 113(3)
O1 C13 H13B 101(3)
C12 C13 H13B 111(3)
H13A C13 H13B 108(4)
C17 C14 C16 108.9(4)
C17 C14 C15 106.5(4)
C16 C14 C15 108.8(4)
C17 C14 P1 116.3(3)
C16 C14 P1 110.0(3)
C15 C14 P1 106.0(3)
C14 C15 H15A 108(3)
C14 C15 H15B 114(3)
H15A C15 H15B 112(4)
C14 C15 H15C 109(3)
H15A C15 H15C 109(4)
H15B C15 H15C 104(4)
C14 C16 H16A 111(3)
C14 C16 H16B 107(2)
H16A C16 H16B 108(4)
C14 C16 H16C 111(3)
H16A C16 H16C 111(4)
H16B C16 H16C 109(4)
C14 C17 H17A 112(3)
C14 C17 H17B 114(3)
H17A C17 H17B 115(5)
C14 C17 H17C 114(3)
H17A C17 H17C 99(4)
H17B C17 H17C 102(5)
C19 C18 C20 109.8(4)
C19 C18 C21 107.7(4)
C20 C18 C21 107.2(4)
C19 C18 P1 110.7(3)
C20 C18 P1 114.4(3)
C21 C18 P1 106.9(3)
C18 C19 H19A 109(3)
C18 C19 H19B 116(3)
H19A C19 H19B 113(4)
C18 C19 H19C 110(5)
H19A C19 H19C 102(6)
H19B C19 H19C 107(5)
C18 C20 H20A 110(3)
C18 C20 H20B 101(4)
H20A C20 H20B 104(5)
C18 C20 H20C 109(3)
H20A C20 H20C 113(4)
H20B C20 H20C 120(5)
C18 C21 H21A 103(3)
C18 C21 H21B 114(3)
H21A C21 H21B 117(4)
C18 C21 H21C 108(3)
H21A C21 H21C 107(4)
H21B C21 H21C 107(4)

loop_
_geom_bond_atom_site_label_1
_geom_bond_atom_site_label_2
_geom_bond_distance
Ir1 C11 2.097(4)
Ir1 C10 2.105(5)
Ir1 C4 2.155(4)
Ir1 C5 2.206(4)
Ir1 C1 2.253(4)
Ir1 C6 2.273(4)
Ir1 C2 2.297(4)
Ir1 P1 2.3188(10)
P1 C12 1.854(4)
P1 C14 1.900(4)
P1 C18 1.910(4)
O1 C1 1.397(5)
O1 C13 1.431(5)
O2 C8 1.216(5)
C1 C2 1.387(5)
C1 C6 1.442(6)
C2 C3 1.530(6)
C2 H2 0.88(5)
C3 C4 1.502(6)
C3 C7 1.532(6)
C3 H3 0.95(4)
C4 C5 1.424(7)
C4 H4 0.92(4)
C5 C6 1.418(6)
C5 H5 0.98(4)
C6 H6 0.85(5)
C7 C8 1.506(6)
C7 H7A 1.00(5)
C7 H7B 0.90(4)
C8 C9 1.507(6)
C9 H9A 0.83(6)
C9 H9B 0.94(5)
C9 H9C 1.04(5)
C10 C11 1.437(7)
C10 H10A 1.04(5)
C10 H10B 0.87(6)
C11 H11A 0.97(5)
C11 H11B 0.89(6)
C12 C13 1.525(6)
C12 H12A 0.94(4)
C12 H12B 0.93(4)
C13 H13A 0.87(5)
C13 H13B 0.99(5)
C14 C17 1.532(6)
C14 C16 1.533(6)
C14 C15 1.538(6)
C15 H15A 0.99(4)
C15 H15B 1.02(5)
C15 H15C 0.97(5)
C16 H16A 0.94(5)
C16 H16B 1.10(5)
C16 H16C 0.96(5)
C17 H17A 0.86(5)
C17 H17B 0.89(6)
C17 H17C 0.92(6)
C18 C19 1.513(6)
C18 C20 1.540(6)
C18 C21 1.554(6)
C19 H19A 0.92(5)
C19 H19B 1.00(5)
C19 H19C 0.80(7)
C20 H20A 1.05(5)
C20 H20B 0.83(5)
C20 H20C 0.98(6)
C21 H21A 1.04(5)
C21 H21B 1.00(5)
C21 H21C 1.03(5)
